data_4501227
loop_
_publ_author_name
'Shin, Kyung-Soon'
'Brezgunova, Mariya'
'Jeannin, Olivier'
'Roisnel, Thierry'
'Camerel, Franck'
'Auban-Senzier, Pascale'
'Fourmigu\'e, Marc'

_publ_section_title
;
 Strong Iodine&#x00B7;&#x00B7;&#x00B7;Oxygen Interactions in Molecular
 Conductors Incorporating Sulfonate Anions
;
_journal_issue 12
_journal_name_full 'Crystal Growth &amp; Design'
_journal_page_first 5337
_journal_paper_doi 10.1021/cg200934r
_journal_volume 11
_journal_year 2011
_chemical_formula_moiety 'C10 H15 O4 S, 2(C8 H4 I2 S6)'
_chemical_formula_sum 'C26 H23 I4 O4 S13'
_chemical_formula_weight 1323.82
_chemical_name_common '(EDT-TTFI2)2 (rac)camphorsulfonate'
_chemical_name_systematic
;
 ?
;
_space_group_IT_number 2
_symmetry_cell_setting triclinic
_symmetry_space_group_name_Hall '-P 1'
_symmetry_space_group_name_H-M 'P -1'
_atom_sites_solution_hydrogens geom
_atom_sites_solution_primary direct
_atom_sites_solution_secondary difmap
_audit_creation_method SHELXL-97
_cell_angle_alpha 67.622(2)
_cell_angle_beta 85.438(2)
_cell_angle_gamma 77.4080(10)
_cell_formula_units_Z 2
_cell_length_a 7.7550(3)
_cell_length_b 17.4439(5)
_cell_length_c 18.3384(6)
_cell_measurement_reflns_used 6861
_cell_measurement_temperature 100(2)
_cell_measurement_theta_max 27.46
_cell_measurement_theta_min 2.40
_cell_volume 2238.76(13)
_computing_cell_refinement 'Bruker SMART, 2006'
_computing_data_collection 'Bruker SMART, 2006'
_computing_data_reduction 'Bruker SAINT, 2006'
_computing_molecular_graphics 'Ortep-3 for Windows (Farrugia, 1997)'
_computing_publication_material 'WinGX publication routines (Farrugia, 1999)'
_computing_structure_refinement 'SHELXL-97 (Sheldrick, 1997)'
_computing_structure_solution 'SIR97 (Altomare et al., 1999)'
_diffrn_ambient_temperature 100(2)
_diffrn_detector 'CCD plate'
_diffrn_measured_fraction_theta_full 0.989
_diffrn_measured_fraction_theta_max 0.989
_diffrn_measurement_device_type 'APEXII, Bruker-AXS'
_diffrn_measurement_method 'CCD rotation images, thin slices'
_diffrn_radiation_monochromator graphite
_diffrn_radiation_source 'fine-focus sealed tube'
_diffrn_radiation_type MoK\a
_diffrn_radiation_wavelength 0.71073
_diffrn_reflns_av_R_equivalents 0.0308
_diffrn_reflns_av_sigmaI/netI 0.0304
_diffrn_reflns_limit_h_max 7
_diffrn_reflns_limit_h_min -10
_diffrn_reflns_limit_k_max 22
_diffrn_reflns_limit_k_min -22
_diffrn_reflns_limit_l_max 23
_diffrn_reflns_limit_l_min -23
_diffrn_reflns_number 30280
_diffrn_reflns_theta_full 27.47
_diffrn_reflns_theta_max 27.47
_diffrn_reflns_theta_min 1.20
_exptl_absorpt_coefficient_mu 3.420
_exptl_absorpt_correction_T_max 0.735
_exptl_absorpt_correction_T_min 0.358
_exptl_absorpt_correction_type multi-scan
_exptl_absorpt_process_details
;
  [Sheldrick, G.M. (2002). SADABS Bruker AXS Inc., Madison, Wisconsin, USA]
;
_exptl_crystal_colour black
_exptl_crystal_density_diffrn 1.964
_exptl_crystal_density_method 'not measured'
_exptl_crystal_description prism
_exptl_crystal_F_000 1262
_exptl_crystal_size_max 0.41
_exptl_crystal_size_mid 0.26
_exptl_crystal_size_min 0.09
_platon_squeeze_details ' ?'
_refine_diff_density_max 0.831
_refine_diff_density_min -0.760
_refine_diff_density_rms 0.173
_refine_ls_extinction_method none
_refine_ls_goodness_of_fit_ref 1.317
_refine_ls_hydrogen_treatment constr
_refine_ls_matrix_type full
_refine_ls_number_parameters 528
_refine_ls_number_reflns 10127
_refine_ls_number_restraints 0
_refine_ls_restrained_S_all 1.317
_refine_ls_R_factor_all 0.0321
_refine_ls_R_factor_gt 0.0300
_refine_ls_shift/su_max 0.009
_refine_ls_shift/su_mean 0.000
_refine_ls_structure_factor_coef Fsqd
_refine_ls_weighting_details 'calc w=1/[\s^2^(Fo^2^)+(0.0275P)^2^+7.8982P] where P=(Fo^2^+2Fc^2^)/3'
_refine_ls_weighting_scheme calc
_refine_ls_wR_factor_gt 0.0896
_refine_ls_wR_factor_ref 0.0904
_reflns_number_gt 9573
_reflns_number_total 10127
_reflns_threshold_expression >2sigma(I)
_cod_data_source_file cg200934r_si_001.cif
_cod_data_source_block raccamphor
_cod_original_sg_symbol_Hall -P1
_cod_original_sg_symbol_H-M P-1
_cod_database_code 4501227

loop_
_symmetry_equiv_pos_as_xyz
'x, y, z'
'-x, -y, -z'

loop_
_atom_site_label
_atom_site_type_symbol
_atom_site_fract_x
_atom_site_fract_y
_atom_site_fract_z
_atom_site_U_iso_or_equiv
_atom_site_adp_type
_atom_site_occupancy
_atom_site_symmetry_multiplicity
_atom_site_calc_flag
_atom_site_refinement_flags
_atom_site_disorder_assembly
_atom_site_disorder_group
S1B S 0.03680(15) 0.48447(6) 0.28090(6) 0.0136(2) Uani 1 1 d . . .
O1B O 0.0772(5) 0.4018(2) 0.2740(2) 0.0232(7) Uani 1 1 d . A .
O2B O -0.1168(5) 0.4944(2) 0.33079(18) 0.0198(7) Uani 1 1 d . A .
O3B O 0.1900(5) 0.5068(2) 0.3029(2) 0.0225(7) Uani 1 1 d . A .
O4B O -0.039(5) 0.6565(14) 0.0208(17) 0.026(3) Uani 0.503(14) 1 d P A 1
C1B C -0.3758(14) 0.5382(7) 0.0689(6) 0.024(3) Uani 0.503(14) 1 d P A 1
H1B H -0.4999 0.5398 0.0605 0.029 Uiso 0.503(14) 1 calc PR A 1
C2B C -0.301(3) 0.6118(13) 0.0051(13) 0.034(4) Uani 0.503(14) 1 d P A 1
H2B1 H -0.2667 0.6002 -0.0423 0.041 Uiso 0.503(14) 1 calc PR A 1
H2B2 H -0.3843 0.6654 -0.0083 0.041 Uiso 0.503(14) 1 calc PR A 1
C3B C -0.142(2) 0.6104(10) 0.0487(10) 0.028(4) Uani 0.503(14) 1 d P A 1
C4B C -0.1369(12) 0.5428(6) 0.1316(5) 0.012(2) Uani 0.503(14) 1 d P A 1
C5B C -0.0792(19) 0.4596(11) 0.1131(11) 0.024(3) Uani 0.503(14) 1 d P A 1
H5B1 H -0.0468 0.4103 0.1611 0.029 Uiso 0.503(14) 1 calc PR A 1
H5B2 H 0.0200 0.4634 0.0771 0.029 Uiso 0.503(14) 1 calc PR A 1
C6B C -0.2512(18) 0.4552(8) 0.0737(8) 0.033(3) Uani 0.503(14) 1 d P A 1
H6B1 H -0.2259 0.4531 0.0217 0.040 Uiso 0.503(14) 1 calc PR A 1
H6B2 H -0.3001 0.4065 0.1063 0.040 Uiso 0.503(14) 1 calc PR A 1
C7B C -0.3411(15) 0.5470(8) 0.1475(7) 0.022(3) Uani 0.503(14) 1 d P A 1
C8B C -0.382(3) 0.474(2) 0.2229(19) 0.033(7) Uani 0.503(14) 1 d P A 1
H8B1 H -0.3215 0.4208 0.2209 0.050 Uiso 0.503(14) 1 calc PR A 1
H8B2 H -0.5071 0.4761 0.2262 0.050 Uiso 0.503(14) 1 calc PR A 1
H8B3 H -0.3434 0.4803 0.2685 0.050 Uiso 0.503(14) 1 calc PR A 1
C9B C -0.436(2) 0.6321(8) 0.1535(8) 0.030(3) Uani 0.503(14) 1 d P A 1
H9B1 H -0.5596 0.6318 0.1638 0.045 Uiso 0.503(14) 1 calc PR A 1
H9B2 H -0.4234 0.6778 0.1048 0.045 Uiso 0.503(14) 1 calc PR A 1
H9B3 H -0.3853 0.6397 0.1957 0.045 Uiso 0.503(14) 1 calc PR A 1
C10B C -0.016(2) 0.5573(10) 0.1822(10) 0.018(5) Uiso 0.503(14) 1 d P A 1
H10A H -0.0651 0.6122 0.1850 0.022 Uiso 0.503(14) 1 calc PR A 1
H10B H 0.0955 0.5622 0.1541 0.022 Uiso 0.503(14) 1 calc PR A 1
O4C O -0.059(5) 0.6768(16) 0.0276(19) 0.040(5) Uani 0.497(14) 1 d P A 2
C1C C -0.4313(18) 0.5775(9) 0.0843(7) 0.032(3) Uani 0.497(14) 1 d P A 2
H1C H -0.5147 0.5505 0.0701 0.039 Uiso 0.497(14) 1 calc PR A 2
C2C C -0.339(3) 0.6333(14) 0.0152(13) 0.031(4) Uani 0.497(14) 1 d P A 2
H2C1 H -0.4129 0.6890 -0.0095 0.037 Uiso 0.497(14) 1 calc PR A 2
H2C2 H -0.3048 0.6079 -0.0239 0.037 Uiso 0.497(14) 1 calc PR A 2
C3C C -0.178(2) 0.6370(10) 0.0561(8) 0.020(3) Uani 0.497(14) 1 d P A 2
C4C C -0.1921(15) 0.5852(7) 0.1439(6) 0.019(3) Uani 0.497(14) 1 d P A 2
C5C C -0.3552(18) 0.6409(7) 0.1703(7) 0.024(3) Uani 0.497(14) 1 d P A 2
H5C1 H -0.3664 0.6194 0.2273 0.029 Uiso 0.497(14) 1 calc PR A 2
H5C2 H -0.3428 0.6994 0.1519 0.029 Uiso 0.497(14) 1 calc PR A 2
C6C C -0.513(2) 0.6331(8) 0.1321(7) 0.029(3) Uani 0.497(14) 1 d P A 2
H6C1 H -0.5752 0.6883 0.0978 0.035 Uiso 0.497(14) 1 calc PR A 2
H6C2 H -0.5941 0.6061 0.1717 0.035 Uiso 0.497(14) 1 calc PR A 2
C7C C -0.279(2) 0.5157(9) 0.1381(7) 0.027(3) Uani 0.497(14) 1 d P A 2
C8C C -0.360(4) 0.459(2) 0.2143(16) 0.034(7) Uani 0.497(14) 1 d P A 2
H8C1 H -0.2661 0.4211 0.2499 0.051 Uiso 0.497(14) 1 calc PR A 2
H8C2 H -0.4283 0.4261 0.2012 0.051 Uiso 0.497(14) 1 calc PR A 2
H8C3 H -0.4338 0.4934 0.2391 0.051 Uiso 0.497(14) 1 calc PR A 2
C9C C -0.159(3) 0.4579(10) 0.1008(11) 0.043(6) Uani 0.497(14) 1 d P A 2
H9C1 H -0.1110 0.4920 0.0525 0.065 Uiso 0.497(14) 1 calc PR A 2
H9C2 H -0.2272 0.4235 0.0900 0.065 Uiso 0.497(14) 1 calc PR A 2
H9C3 H -0.0650 0.4221 0.1366 0.065 Uiso 0.497(14) 1 calc PR A 2
C10C C -0.017(2) 0.5676(10) 0.1865(9) 0.013(4) Uiso 0.497(14) 1 d P A 2
H10C H -0.0092 0.6198 0.1921 0.015 Uiso 0.497(14) 1 calc PR A 2
H10D H 0.0762 0.5576 0.1508 0.015 Uiso 0.497(14) 1 calc PR A 2
I1 I 0.99693(4) 0.790173(17) 0.870688(16) 0.01621(7) Uani 1 1 d . B .
I2 I 1.02760(4) 0.777218(16) 0.666883(17) 0.01377(7) Uani 1 1 d . . .
S1 S 1.08360(15) 0.97561(6) 0.77145(6) 0.0129(2) Uani 1 1 d . B .
S2 S 1.10361(14) 0.96833(6) 0.61325(6) 0.01111(19) Uani 1 1 d . B .
S3 S 1.21264(14) 1.15316(6) 0.54187(6) 0.0119(2) Uani 1 1 d . . .
S4 S 1.30236(15) 1.32221(6) 0.46299(6) 0.0142(2) Uani 1 1 d . . .
S5 S 1.27366(15) 1.32513(7) 0.65493(7) 0.0163(2) Uani 1 1 d . . .
S6 S 1.18998(15) 1.15775(6) 0.70068(6) 0.0131(2) Uani 1 1 d . . .
C1 C 1.1277(5) 1.0246(2) 0.6709(2) 0.0098(8) Uani 1 1 d . . .
C2 C 1.0479(6) 0.8830(3) 0.7647(2) 0.0126(8) Uani 1 1 d . . .
C3 C 1.0580(6) 0.8796(3) 0.6924(2) 0.0128(8) Uani 1 1 d . B .
C4 C 1.1725(6) 1.1027(3) 0.6412(2) 0.0121(8) Uani 1 1 d . B .
C5 C 1.2575(5) 1.2433(2) 0.5507(2) 0.0112(8) Uani 1 1 d . B .
C6 C 1.2307(11) 1.4127(3) 0.4926(3) 0.0170(13) Uani 0.871(13) 1 d P B 3
H6A H 1.2486 1.4635 0.4490 0.020 Uiso 0.871(13) 1 calc PR B 3
H6B H 1.1052 1.4190 0.5038 0.020 Uiso 0.871(13) 1 calc PR B 3
C7 C 1.3289(7) 1.4044(3) 0.5649(3) 0.0169(14) Uani 0.871(13) 1 d P B 3
H7A H 1.3029 1.4586 0.5709 0.020 Uiso 0.871(13) 1 calc PR B 3
H7B H 1.4550 1.3908 0.5561 0.020 Uiso 0.871(13) 1 calc PR B 3
C66 C 1.309(6) 1.407(2) 0.4900(19) 0.005(8) Uiso 0.129(13) 1 d P B 4
H66A H 1.4294 1.4016 0.5055 0.006 Uiso 0.129(13) 1 calc PR B 4
H66B H 1.2801 1.4589 0.4442 0.006 Uiso 0.129(13) 1 calc PR B 4
C77 C 1.185(4) 1.4139(19) 0.5572(18) 0.010(8) Uiso 0.129(13) 1 d P B 4
H77A H 1.0680 1.4094 0.5467 0.012 Uiso 0.129(13) 1 calc PR B 4
H77B H 1.1771 1.4686 0.5609 0.012 Uiso 0.129(13) 1 calc PR B 4
C8 C 1.2460(5) 1.2454(2) 0.6248(2) 0.0118(8) Uani 1 1 d . B .
I1A I 0.80027(4) 0.354663(16) 0.457604(15) 0.01154(7) Uani 1 1 d . C .
I2A I 0.76867(4) 0.346923(16) 0.669188(16) 0.01315(7) Uani 1 1 d . . .
S1A S 0.72233(14) 0.16401(6) 0.54276(6) 0.01119(19) Uani 1 1 d . C .
S2A S 0.69180(14) 0.15834(6) 0.70617(6) 0.0123(2) Uani 1 1 d . C .
S3A S 0.58857(14) -0.02866(6) 0.76359(6) 0.0121(2) Uani 1 1 d . . .
S4A S 0.49147(15) -0.19876(7) 0.82454(6) 0.0165(2) Uani 1 1 d . . .
S5A S 0.52325(14) -0.18193(6) 0.63035(6) 0.0136(2) Uani 1 1 d . . .
S6A S 0.62384(14) -0.01907(6) 0.59829(6) 0.0120(2) Uani 1 1 d . . .
C1A C 0.6747(5) 0.1077(2) 0.6411(2) 0.0101(8) Uani 1 1 d . . .
C2A C 0.7468(5) 0.2544(2) 0.5580(2) 0.0113(8) Uani 1 1 d . . .
C3A C 0.7347(5) 0.2516(3) 0.6322(3) 0.0121(8) Uani 1 1 d . C .
C4A C 0.6308(6) 0.0307(3) 0.6649(2) 0.0123(8) Uani 1 1 d . C .
C5A C 0.5445(6) -0.1140(3) 0.7438(2) 0.0119(8) Uani 1 1 d . C .
C6A C 0.6066(7) -0.2830(3) 0.7907(3) 0.0153(13) Uani 0.895(14) 1 d P C 5
H6A1 H 0.7301 -0.2792 0.7825 0.018 Uiso 0.895(14) 1 calc PR C 5
H6A2 H 0.6010 -0.3373 0.8320 0.018 Uiso 0.895(14) 1 calc PR C 5
C7A C 0.5331(7) -0.2799(3) 0.7159(3) 0.0217(10) Uani 0.895(14) 1 d P C 5
H7A1 H 0.4145 -0.2909 0.7266 0.026 Uiso 0.895(14) 1 calc PR C 5
H7A2 H 0.6041 -0.3256 0.7023 0.026 Uiso 0.895(14) 1 calc PR C 5
C6AB C 0.460(5) -0.273(2) 0.794(2) 0.006(10) Uiso 0.105(14) 1 d P C 6
H6A3 H 0.5063 -0.3270 0.8353 0.007 Uiso 0.105(14) 1 calc PR C 6
H6A4 H 0.3336 -0.2682 0.7926 0.007 Uiso 0.105(14) 1 calc PR C 6
C7AB C 0.5331(7) -0.2799(3) 0.7159(3) 0.0217(10) Uani 0.105(14) 1 d P C 6
H7A3 H 0.4691 -0.3152 0.7032 0.026 Uiso 0.105(14) 1 calc PR C 6
H7A4 H 0.6556 -0.3093 0.7244 0.026 Uiso 0.105(14) 1 calc PR C 6
C8A C 0.5603(5) -0.1097(3) 0.6690(3) 0.0115(8) Uani 1 1 d . C .

loop_
_atom_site_aniso_label
_atom_site_aniso_U_11
_atom_site_aniso_U_22
_atom_site_aniso_U_33
_atom_site_aniso_U_23
_atom_site_aniso_U_13
_atom_site_aniso_U_12
S1B 0.0161(5) 0.0123(5) 0.0129(5) -0.0046(4) 0.0008(4) -0.0046(4)
O1B 0.029(2) 0.0172(16) 0.0263(18) -0.0119(14) -0.0008(15) -0.0036(14)
O2B 0.0264(19) 0.0172(15) 0.0124(15) -0.0032(12) 0.0050(13) -0.0037(13)
O3B 0.0213(18) 0.0236(17) 0.0264(18) -0.0115(14) -0.0019(14) -0.0080(14)
O4B 0.049(9) 0.017(8) 0.009(5) 0.000(5) 0.011(5) -0.014(7)
C1B 0.017(5) 0.021(5) 0.028(5) -0.005(4) -0.017(4) 0.008(4)
C2B 0.043(12) 0.032(10) 0.014(8) -0.003(6) -0.007(7) 0.012(7)
C3B 0.037(8) 0.018(8) 0.017(6) -0.006(5) 0.008(5) 0.016(6)
C4B 0.015(5) 0.007(5) 0.009(4) 0.000(3) 0.000(3) 0.001(3)
C5B 0.026(8) 0.017(5) 0.031(7) -0.013(5) 0.001(6) 0.000(6)
C6B 0.039(7) 0.031(6) 0.036(7) -0.018(5) -0.027(6) -0.003(5)
C7B 0.015(6) 0.024(6) 0.023(5) -0.009(5) 0.001(4) 0.004(4)
C8B 0.019(7) 0.041(12) 0.042(13) -0.007(8) 0.000(7) -0.026(7)
C9B 0.020(8) 0.034(7) 0.031(8) -0.012(6) -0.012(6) 0.007(6)
O4C 0.055(10) 0.033(12) 0.021(8) 0.001(7) 0.006(6) -0.010(10)
C1C 0.033(7) 0.032(7) 0.031(6) -0.011(5) -0.014(5) 0.000(6)
C2C 0.033(10) 0.042(11) 0.014(7) -0.011(7) -0.002(6) 0.004(8)
C3C 0.020(7) 0.021(8) 0.010(5) 0.003(5) 0.001(5) 0.003(6)
C4C 0.030(6) 0.008(5) 0.018(5) -0.001(4) -0.009(4) -0.003(4)
C5C 0.024(7) 0.023(5) 0.022(5) -0.010(4) -0.003(5) 0.007(5)
C6C 0.033(8) 0.027(6) 0.020(6) -0.005(5) -0.005(5) 0.001(6)
C7C 0.044(9) 0.025(6) 0.014(5) -0.004(5) -0.006(5) -0.012(6)
C8C 0.066(17) 0.034(11) 0.006(6) 0.000(7) -0.008(7) -0.028(10)
C9C 0.072(17) 0.013(6) 0.036(10) -0.009(6) 0.018(12) 0.004(10)
I1 0.01576(15) 0.01444(13) 0.01398(14) 0.00141(10) 0.00091(11) -0.00673(11)
I2 0.01068(14) 0.01139(13) 0.02063(14) -0.00734(11) -0.00046(10) -0.00238(10)
S1 0.0169(5) 0.0111(4) 0.0103(5) -0.0028(4) 0.0015(4) -0.0048(4)
S2 0.0129(5) 0.0096(4) 0.0103(4) -0.0030(4) 0.0007(4) -0.0028(4)
S3 0.0150(5) 0.0091(4) 0.0110(5) -0.0022(4) -0.0005(4) -0.0042(4)
S4 0.0162(5) 0.0119(5) 0.0137(5) -0.0024(4) 0.0013(4) -0.0057(4)
S5 0.0194(6) 0.0160(5) 0.0180(5) -0.0090(4) 0.0048(4) -0.0094(4)
S6 0.0170(5) 0.0114(4) 0.0115(5) -0.0044(4) 0.0019(4) -0.0047(4)
C1 0.011(2) 0.0084(17) 0.0077(17) -0.0016(14) 0.0016(15) -0.0013(15)
C2 0.013(2) 0.0104(18) 0.0122(19) -0.0010(15) -0.0005(16) -0.0025(15)
C3 0.013(2) 0.0103(18) 0.014(2) -0.0037(15) 0.0005(16) -0.0022(16)
C4 0.012(2) 0.0091(18) 0.015(2) -0.0040(15) -0.0014(16) -0.0013(15)
C5 0.009(2) 0.0078(17) 0.015(2) -0.0011(15) -0.0008(15) -0.0027(15)
C6 0.013(4) 0.011(2) 0.026(3) -0.006(2) -0.004(2) -0.001(2)
C7 0.014(3) 0.010(2) 0.025(3) -0.005(2) 0.000(2) -0.0037(19)
C8 0.0072(19) 0.0092(18) 0.016(2) -0.0014(15) -0.0006(15) -0.0007(15)
I1A 0.01266(14) 0.00863(12) 0.01231(13) -0.00251(10) 0.00136(10) -0.00311(10)
I2A 0.01342(14) 0.01279(13) 0.01568(14) -0.00704(10) 0.00099(10) -0.00477(10)
S1A 0.0139(5) 0.0087(4) 0.0106(4) -0.0027(4) 0.0007(4) -0.0036(4)
S2A 0.0146(5) 0.0111(4) 0.0114(5) -0.0040(4) 0.0016(4) -0.0039(4)
S3A 0.0145(5) 0.0107(4) 0.0106(5) -0.0028(4) 0.0012(4) -0.0042(4)
S4A 0.0166(6) 0.0134(5) 0.0151(5) 0.0001(4) 0.0039(4) -0.0058(4)
S5A 0.0148(5) 0.0118(5) 0.0155(5) -0.0053(4) -0.0010(4) -0.0046(4)
S6A 0.0146(5) 0.0102(4) 0.0110(5) -0.0034(4) 0.0013(4) -0.0038(4)
C1A 0.0093(19) 0.0117(18) 0.0096(18) -0.0045(15) 0.0024(15) -0.0021(15)
C2A 0.0060(19) 0.0090(17) 0.017(2) -0.0028(15) -0.0003(15) -0.0009(14)
C3A 0.0069(19) 0.0109(18) 0.017(2) -0.0033(16) 0.0013(16) -0.0025(15)
C4A 0.011(2) 0.0102(18) 0.014(2) -0.0034(15) 0.0004(16) -0.0014(15)
C5A 0.010(2) 0.0102(18) 0.0133(19) -0.0022(15) -0.0008(16) -0.0021(15)
C6A 0.017(3) 0.011(2) 0.016(2) -0.0027(18) -0.0002(19) -0.0026(18)
C7A 0.032(3) 0.013(2) 0.018(2) -0.0017(17) 0.003(2) -0.0090(19)
C7AB 0.032(3) 0.013(2) 0.018(2) -0.0017(17) 0.003(2) -0.0090(19)
C8A 0.0059(19) 0.0107(18) 0.017(2) -0.0033(16) 0.0014(15) -0.0041(15)

loop_
_atom_type_symbol
_atom_type_description
_atom_type_scat_dispersion_real
_atom_type_scat_dispersion_imag
_atom_type_scat_source
C C 0.0033 0.0016 'International Tables Vol C Tables 4.2.6.8 and 6.1.1.4'
H H 0.0000 0.0000 'International Tables Vol C Tables 4.2.6.8 and 6.1.1.4'
O O 0.0106 0.0060 'International Tables Vol C Tables 4.2.6.8 and 6.1.1.4'
S S 0.1246 0.1234 'International Tables Vol C Tables 4.2.6.8 and 6.1.1.4'
I I -0.4742 1.8119 'International Tables Vol C Tables 4.2.6.8 and 6.1.1.4'

loop_
_geom_angle_atom_site_label_1
_geom_angle_atom_site_label_2
_geom_angle_atom_site_label_3
_geom_angle
O3B S1B O1B 113.0(2)
O3B S1B O2B 112.7(2)
O1B S1B O2B 112.8(2)
O3B S1B C10B 105.1(6)
O1B S1B C10B 103.8(5)
O2B S1B C10B 108.5(6)
O3B S1B C10C 101.1(5)
O1B S1B C10C 110.8(5)
O2B S1B C10C 105.5(5)
C10B S1B C10C 7.0(8)
C6B C1B C7B 103.8(9)
C6B C1B C2B 107.3(11)
C7B C1B C2B 103.4(11)
C6B C1B H1B 113.8
C7B C1B H1B 113.8
C2B C1B H1B 113.8
C3B C2B C1B 100.2(14)
C3B C2B H2B1 111.7
C1B C2B H2B1 111.7
C3B C2B H2B2 111.7
C1B C2B H2B2 111.7
H2B1 C2B H2B2 109.5
O4B C3B C2B 124(2)
O4B C3B C4B 127(2)
C2B C3B C4B 109.0(15)
C10B C4B C3B 109.2(11)
C10B C4B C5B 117.1(10)
C3B C4B C5B 100.9(10)
C10B C4B C7B 123.9(10)
C3B C4B C7B 100.2(9)
C5B C4B C7B 102.2(10)
C4B C5B C6B 103.7(11)
C4B C5B H5B1 111.0
C6B C5B H5B1 111.0
C4B C5B H5B2 111.0
C6B C5B H5B2 111.0
H5B1 C5B H5B2 109.0
C1B C6B C5B 101.8(10)
C1B C6B H6B1 111.4
C5B C6B H6B1 111.4
C1B C6B H6B2 111.4
C5B C6B H6B2 111.4
H6B1 C6B H6B2 109.3
C8B C7B C9B 108.4(15)
C8B C7B C1B 114.6(14)
C9B C7B C1B 114.2(10)
C8B C7B C4B 113.3(13)
C9B C7B C4B 112.2(11)
C1B C7B C4B 93.7(9)
C7B C8B H8B1 109.5
C7B C8B H8B2 109.5
H8B1 C8B H8B2 109.5
C7B C8B H8B3 109.5
H8B1 C8B H8B3 109.5
H8B2 C8B H8B3 109.5
C7B C9B H9B1 109.5
C7B C9B H9B2 109.5
H9B1 C9B H9B2 109.5
C7B C9B H9B3 109.5
H9B1 C9B H9B3 109.5
H9B2 C9B H9B3 109.5
C4B C10B S1B 121.4(11)
C4B C10B H10A 107.0
S1B C10B H10A 107.0
C4B C10B H10B 107.0
S1B C10B H10B 107.0
H10A C10B H10B 106.7
C2C C1C C7C 103.8(13)
C2C C1C C6C 105.7(11)
C7C C1C C6C 101.9(11)
C2C C1C H1C 114.7
C7C C1C H1C 114.7
C6C C1C H1C 114.7
C1C C2C C3C 101.1(15)
C1C C2C H2C1 111.6
C3C C2C H2C1 111.6
C1C C2C H2C2 111.6
C3C C2C H2C2 111.6
H2C1 C2C H2C2 109.4
O4C C3C C4C 123(2)
O4C C3C C2C 129(2)
C4C C3C C2C 107.3(13)
C3C C4C C10C 111.0(10)
C3C C4C C7C 99.0(9)
C10C C4C C7C 124.4(11)
C3C C4C C5C 102.7(9)
C10C C4C C5C 115.8(10)
C7C C4C C5C 100.8(11)
C6C C5C C4C 104.4(9)
C6C C5C H5C1 110.9
C4C C5C H5C1 110.9
C6C C5C H5C2 110.9
C4C C5C H5C2 110.9
H5C1 C5C H5C2 108.9
C5C C6C C1C 104.0(11)
C5C C6C H6C1 111.0
C1C C6C H6C1 111.0
C5C C6C H6C2 111.0
C1C C6C H6C2 111.0
H6C1 C6C H6C2 109.0
C1C C7C C9C 113.5(12)
C1C C7C C4C 95.4(11)
C9C C7C C4C 113.6(14)
C1C C7C C8C 108.2(16)
C9C C7C C8C 108.0(16)
C4C C7C C8C 117.7(14)
C7C C8C H8C1 109.5
C7C C8C H8C2 109.5
H8C1 C8C H8C2 109.5
C7C C8C H8C3 109.5
H8C1 C8C H8C3 109.5
H8C2 C8C H8C3 109.5
C7C C9C H9C1 109.5
C7C C9C H9C2 109.5
H9C1 C9C H9C2 109.5
C7C C9C H9C3 109.5
H9C1 C9C H9C3 109.5
H9C2 C9C H9C3 109.5
C4C C10C S1B 122.9(10)
C4C C10C H10C 106.6
S1B C10C H10C 106.6
C4C C10C H10D 106.6
S1B C10C H10D 106.6
H10C C10C H10D 106.6
C2 S1 C1 95.39(19)
C1 S2 C3 95.26(19)
C4 S3 C5 95.5(2)
C66 S4 C5 104.2(11)
C66 S4 C6 19.1(14)
C5 S4 C6 98.4(2)
C8 S5 C7 103.1(2)
C8 S5 C77 93.4(9)
C7 S5 C77 34.2(10)
C4 S6 C8 95.6(2)
C4 C1 S2 123.6(3)
C4 C1 S1 121.4(3)
S2 C1 S1 114.9(2)
C3 C2 S1 116.8(3)
C3 C2 I1 127.6(3)
S1 C2 I1 115.5(2)
C2 C3 S2 117.4(3)
C2 C3 I2 125.4(3)
S2 C3 I2 117.2(2)
C1 C4 S3 122.2(3)
C1 C4 S6 122.1(3)
S3 C4 S6 115.7(2)
C8 C5 S4 127.5(3)
C8 C5 S3 116.6(3)
S4 C5 S3 115.9(2)
C7 C6 S4 113.1(4)
C7 C6 H6A 109.0
S4 C6 H6A 109.0
C7 C6 H6B 109.0
S4 C6 H6B 109.0
H6A C6 H6B 107.8
C6 C7 S5 114.0(4)
C6 C7 H7A 108.8
S5 C7 H7A 108.8
C6 C7 H7B 108.8
S5 C7 H7B 108.8
H7A C7 H7B 107.7
C77 C66 S4 115(3)
C77 C66 H66A 108.6
S4 C66 H66A 108.6
C77 C66 H66B 108.6
S4 C66 H66B 108.6
H66A C66 H66B 107.5
C66 C77 S5 110(2)
C66 C77 H77A 109.7
S5 C77 H77A 109.7
C66 C77 H77B 109.7
S5 C77 H77B 109.7
H77A C77 H77B 108.2
C5 C8 S5 129.2(3)
C5 C8 S6 116.7(3)
S5 C8 S6 114.1(2)
C1A S1A C2A 95.34(19)
C3A S2A C1A 95.1(2)
C4A S3A C5A 94.8(2)
C6AB S4A C5A 109.2(12)
C6AB S4A C6A 36.6(13)
C5A S4A C6A 96.8(2)
C8A S5A C7A 104.1(2)
C4A S6A C8A 95.1(2)
C4A C1A S1A 122.3(3)
C4A C1A S2A 123.2(3)
S1A C1A S2A 114.5(2)
C3A C2A S1A 117.4(3)
C3A C2A I1A 126.7(3)
S1A C2A I1A 115.9(2)
C2A C3A S2A 117.3(3)
C2A C3A I2A 126.2(3)
S2A C3A I2A 116.5(2)
C1A C4A S3A 123.3(3)
C1A C4A S6A 121.4(3)
S3A C4A S6A 115.2(2)
C8A C5A S4A 125.6(3)
C8A C5A S3A 117.6(3)
S4A C5A S3A 116.7(2)
C7A C6A S4A 114.4(3)
C7A C6A H6A1 108.7
S4A C6A H6A1 108.7
C7A C6A H6A2 108.7
S4A C6A H6A2 108.7
H6A1 C6A H6A2 107.6
C6A C7A S5A 116.7(3)
C6A C7A H7A1 108.1
S5A C7A H7A1 108.1
C6A C7A H7A2 108.1
S5A C7A H7A2 108.1
H7A1 C7A H7A2 107.3
S4A C6AB H6A3 106.5
S4A C6AB H6A4 106.5
H6A3 C6AB H6A4 106.5
C5A C8A S5A 128.7(3)
C5A C8A S6A 117.2(3)
S5A C8A S6A 114.1(2)

loop_
_geom_bond_atom_site_label_1
_geom_bond_atom_site_label_2
_geom_bond_distance
S1B O3B 1.458(3)
S1B O1B 1.460(3)
S1B O2B 1.464(3)
S1B C10B 1.788(16)
S1B C10C 1.793(15)
O4B C3B 1.20(4)
C1B C6B 1.532(17)
C1B C7B 1.556(18)
C1B C2B 1.56(3)
C1B H1B 0.9800
C2B C3B 1.51(3)
C2B H2B1 0.9700
C2B H2B2 0.9700
C3B C4B 1.526(18)
C4B C10B 1.495(18)
C4B C5B 1.577(19)
C4B C7B 1.578(14)
C5B C6B 1.598(16)
C5B H5B1 0.9700
C5B H5B2 0.9700
C6B H6B1 0.9700
C6B H6B2 0.9700
C7B C8B 1.55(3)
C7B C9B 1.549(18)
C8B H8B1 0.9600
C8B H8B2 0.9600
C8B H8B3 0.9600
C9B H9B1 0.9600
C9B H9B2 0.9600
C9B H9B3 0.9600
C10B H10A 0.9700
C10B H10B 0.9700
O4C C3C 1.24(4)
C1C C2C 1.51(3)
C1C C7C 1.53(2)
C1C C6C 1.550(19)
C1C H1C 0.9800
C2C C3C 1.54(3)
C2C H2C1 0.9700
C2C H2C2 0.9700
C3C C4C 1.526(17)
C4C C10C 1.532(18)
C4C C7C 1.550(15)
C4C C5C 1.582(17)
C5C C6C 1.51(2)
C5C H5C1 0.9700
C5C H5C2 0.9700
C6C H6C1 0.9700
C6C H6C2 0.9700
C7C C9C 1.54(2)
C7C C8C 1.55(3)
C8C H8C1 0.9600
C8C H8C2 0.9600
C8C H8C3 0.9600
C9C H9C1 0.9600
C9C H9C2 0.9600
C9C H9C3 0.9600
C10C H10C 0.9700
C10C H10D 0.9700
I1 C2 2.077(4)
I2 C3 2.073(4)
S1 C2 1.747(4)
S1 C1 1.753(4)
S2 C1 1.737(4)
S2 C3 1.753(4)
S3 C4 1.732(4)
S3 C5 1.750(4)
S4 C66 1.74(3)
S4 C5 1.743(4)
S4 C6 1.821(6)
S5 C8 1.738(4)
S5 C7 1.797(5)
S5 C77 1.92(3)
S6 C4 1.735(4)
S6 C8 1.742(4)
C1 C4 1.373(6)
C2 C3 1.346(6)
C5 C8 1.369(6)
C6 C7 1.525(8)
C6 H6A 0.9700
C6 H6B 0.9700
C7 H7A 0.9700
C7 H7B 0.9700
C66 C77 1.53(5)
C66 H66A 0.9700
C66 H66B 0.9700
C77 H77A 0.9700
C77 H77B 0.9700
I1A C2A 2.089(4)
I2A C3A 2.090(4)
S1A C1A 1.749(4)
S1A C2A 1.754(4)
S2A C3A 1.755(4)
S2A C1A 1.761(4)
S3A C4A 1.755(4)
S3A C5A 1.766(4)
S4A C6AB 1.66(3)
S4A C5A 1.746(4)
S4A C6A 1.837(5)
S5A C8A 1.745(4)
S5A C7A 1.819(5)
S6A C4A 1.757(4)
S6A C8A 1.760(4)
C1A C4A 1.356(6)
C2A C3A 1.340(6)
C5A C8A 1.343(6)
C6A C7A 1.504(7)
C6A H6A1 0.9700
C6A H6A2 0.9700
C7A H7A1 0.9700
C7A H7A2 0.9700
C6AB H6A3 0.9700
C6AB H6A4 0.9700

loop_
_geom_torsion_atom_site_label_1
_geom_torsion_atom_site_label_2
_geom_torsion_atom_site_label_3
_geom_torsion_atom_site_label_4
_geom_torsion
C6B C1B C2B C3B -72.6(12)
C7B C1B C2B C3B 36.7(12)
C1B C2B C3B O4B 178.2(15)
C1B C2B C3B C4B -2.1(13)
O4B C3B C4B C10B 16(2)
C2B C3B C4B C10B -163.6(11)
O4B C3B C4B C5B -107.8(17)
C2B C3B C4B C5B 72.5(12)
O4B C3B C4B C7B 147.6(17)
C2B C3B C4B C7B -32.1(13)
C10B C4B C5B C6B 169.4(12)
C3B C4B C5B C6B -72.3(14)
C7B C4B C5B C6B 30.8(13)
C7B C1B C6B C5B -38.9(13)
C2B C1B C6B C5B 70.1(15)
C4B C5B C6B C1B 4.3(15)
C6B C1B C7B C8B -60.8(17)
C2B C1B C7B C8B -172.7(16)
C6B C1B C7B C9B 173.3(11)
C2B C1B C7B C9B 61.4(13)
C6B C1B C7B C4B 56.9(10)
C2B C1B C7B C4B -55.0(11)
C10B C4B C7B C8B -68.2(19)
C3B C4B C7B C8B 170.2(15)
C5B C4B C7B C8B 66.6(17)
C10B C4B C7B C9B 54.9(14)
C3B C4B C7B C9B -66.8(12)
C5B C4B C7B C9B -170.3(11)
C10B C4B C7B C1B 172.9(10)
C3B C4B C7B C1B 51.3(10)
C5B C4B C7B C1B -52.3(11)
C3B C4B C10B S1B -174.5(10)
C5B C4B C10B S1B -60.8(16)
C7B C4B C10B S1B 68.0(15)
O3B S1B C10B C4B 165.3(10)
O1B S1B C10B C4B 46.4(13)
O2B S1B C10B C4B -73.9(12)
C10C S1B C10B C4B -139(9)
C7C C1C C2C C3C -33.8(15)
C6C C1C C2C C3C 73.0(13)
C1C C2C C3C O4C -177.3(18)
C1C C2C C3C C4C -1.0(15)
O4C C3C C4C C10C -17(2)
C2C C3C C4C C10C 166.5(12)
O4C C3C C4C C7C -149.1(18)
C2C C3C C4C C7C 34.3(14)
O4C C3C C4C C5C 107.6(18)
C2C C3C C4C C5C -69.1(13)
C3C C4C C5C C6C 70.1(11)
C10C C4C C5C C6C -168.8(10)
C7C C4C C5C C6C -31.9(11)
C4C C5C C6C C1C -2.2(12)
C2C C1C C6C C5C -72.0(14)
C7C C1C C6C C5C 36.2(12)
C2C C1C C7C C9C -63.8(15)
C6C C1C C7C C9C -173.5(12)
C2C C1C C7C C4C 54.8(14)
C6C C1C C7C C4C -54.8(12)
C2C C1C C7C C8C 176.3(16)
C6C C1C C7C C8C 66.7(16)
C3C C4C C7C C1C -52.4(12)
C10C C4C C7C C1C -175.6(12)
C5C C4C C7C C1C 52.5(11)
C3C C4C C7C C9C 66.2(13)
C10C C4C C7C C9C -57.0(16)
C5C C4C C7C C9C 171.1(11)
C3C C4C C7C C8C -166.3(17)
C10C C4C C7C C8C 71(2)
C5C C4C C7C C8C -61.4(19)
C3C C4C C10C S1B -160.8(10)
C7C C4C C10C S1B -43.1(18)
C5C C4C C10C S1B 82.6(13)
O3B S1B C10C C4C -167.1(11)
O1B S1B C10C C4C 72.8(12)
O2B S1B C10C C4C -49.6(13)
C10B S1B C10C C4C 67(8)
C3 S2 C1 C4 177.7(4)
C3 S2 C1 S1 -4.2(3)
C2 S1 C1 C4 -177.9(4)
C2 S1 C1 S2 4.0(3)
C1 S1 C2 C3 -2.1(4)
C1 S1 C2 I1 177.4(2)
S1 C2 C3 S2 -0.6(5)
I1 C2 C3 S2 -179.9(2)
S1 C2 C3 I2 178.5(2)
I1 C2 C3 I2 -0.9(6)
C1 S2 C3 C2 2.9(4)
C1 S2 C3 I2 -176.2(2)
S2 C1 C4 S3 -0.8(6)
S1 C1 C4 S3 -178.8(2)
S2 C1 C4 S6 178.4(2)
S1 C1 C4 S6 0.5(5)
C5 S3 C4 C1 179.8(4)
C5 S3 C4 S6 0.6(3)
C8 S6 C4 C1 -179.6(4)
C8 S6 C4 S3 -0.3(3)
C66 S4 C5 C8 -5.1(16)
C6 S4 C5 C8 -23.7(5)
C66 S4 C5 S3 171.8(15)
C6 S4 C5 S3 153.2(3)
C4 S3 C5 C8 -0.6(4)
C4 S3 C5 S4 -177.9(3)
C66 S4 C6 C7 -51(3)
C5 S4 C6 C7 58.1(5)
S4 C6 C7 S5 -70.2(6)
C8 S5 C7 C6 36.8(5)
C77 S5 C7 C6 -39.8(16)
C5 S4 C66 C77 -33(3)
C6 S4 C66 C77 42(3)
S4 C66 C77 S5 72(3)
C8 S5 C77 C66 -65(2)
C7 S5 C77 C66 44(2)
S4 C5 C8 S5 -0.7(6)
S3 C5 C8 S5 -177.6(3)
S4 C5 C8 S6 177.4(2)
S3 C5 C8 S6 0.5(5)
C7 S5 C8 C5 -1.8(5)
C77 S5 C8 C5 31.5(10)
C7 S5 C8 S6 -179.9(3)
C77 S5 C8 S6 -146.6(10)
C4 S6 C8 C5 -0.1(4)
C4 S6 C8 S5 178.3(2)
C2A S1A C1A C4A 175.7(4)
C2A S1A C1A S2A -5.2(3)
C3A S2A C1A C4A -176.1(4)
C3A S2A C1A S1A 4.8(3)
C1A S1A C2A C3A 3.8(4)
C1A S1A C2A I1A -178.1(2)
S1A C2A C3A S2A -1.0(5)
I1A C2A C3A S2A -179.0(2)
S1A C2A C3A I2A 177.2(2)
I1A C2A C3A I2A -0.7(6)
C1A S2A C3A C2A -2.3(4)
C1A S2A C3A I2A 179.3(2)
S1A C1A C4A S3A 178.1(2)
S2A C1A C4A S3A -0.9(6)
S1A C1A C4A S6A 1.5(5)
S2A C1A C4A S6A -177.5(2)
C5A S3A C4A C1A 180.0(4)
C5A S3A C4A S6A -3.3(3)
C8A S6A C4A C1A -179.9(4)
C8A S6A C4A S3A 3.3(3)
C6AB S4A C5A C8A -0.9(14)
C6A S4A C5A C8A 34.5(4)
C6AB S4A C5A S3A -178.5(14)
C6A S4A C5A S3A -143.1(3)
C4A S3A C5A C8A 1.9(4)
C4A S3A C5A S4A 179.7(3)
C6AB S4A C6A C7A 49(2)
C5A S4A C6A C7A -63.9(4)
S4A C6A C7A S5A 56.5(5)
C8A S5A C7A C6A -13.0(4)
S4A C5A C8A S5A 3.5(6)
S3A C5A C8A S5A -178.9(2)
S4A C5A C8A S6A -177.5(2)
S3A C5A C8A S6A 0.1(5)
C7A S5A C8A C5A -19.1(5)
C7A S5A C8A S6A 161.9(3)
C4A S6A C8A C5A -2.0(4)
C4A S6A C8A S5A 177.1(2)

loop_
_platon_squeeze_void_nr
_platon_squeeze_void_average_x
_platon_squeeze_void_average_y
_platon_squeeze_void_average_z
_platon_squeeze_void_volume
_platon_squeeze_void_count_electrons
1 -0.028 0.000 0.000 363.6 193.4
